data_7103035
loop_
_publ_author_name
'Frisci\'c, Tomislav'
'F\'abi\'an, L\'aszl\'o'
'Burley, Jonathan C'
'Reid, David G'
'Duer, Melinda J'
'Jones, William'

_publ_section_title
;
 Exploring the relationship between cocrystal stability and symmetry:
 is Wallach's rule applicable to multi-component solids?
;
_journal_issue 14
_journal_name_full 'Chemical communications (Cambridge, England)'
_journal_page_first 1644
_journal_page_last 1646
_journal_paper_doi 10.1039/b717532a
_journal_year 2008
_chemical_formula_sum 'C11 H14 N4 O7'
_chemical_formula_weight 314.25
_chemical_name_common 'theophylline - D-malic acid 1/1'
_chemical_name_systematic
;
theophylline - D-malic acid 1/1
;
_space_group_IT_number 4
_symmetry_cell_setting monoclinic
_symmetry_space_group_name_Hall 'P 2yb'
_symmetry_space_group_name_H-M 'P 1 21 1'
_audit_creation_date 2007-03-08T09:48
_audit_creation_method 'from EXP file using GSAS2CIF'
_audit_update_record ' 2007-03-08T09:48 Initial CIF as created by GSAS2CIF'
_cell_angle_alpha 90.0
_cell_angle_beta 108.5890(19)
_cell_angle_gamma 90.0
_cell_formula_units_Z 4
_cell_length_a 15.8592(8)
_cell_length_b 6.07909(30)
_cell_length_c 14.6549(9)
_cell_measurement_temperature 293
_cell_volume 1339.16(17)
_computing_structure_refinement GSAS
_diffrn_ambient_temperature 293
_diffrn_detector 'Linear PSD'
_diffrn_detector_type Stoe
_diffrn_measurement_device_type 'Stoe Stadi-P'
_diffrn_radiation_polarisn_ratio 2.0
_diffrn_radiation_probe x-ray
_diffrn_radiation_type 'Co K\a'
_diffrn_radiation_wavelength 1.78892
_diffrn_source 'sealed X-ray tube'
_diffrn_source_target Co
_diffrn_source_type 'Stoe Stadi-P'
_exptl_absorpt_correction_T_max 1.00000
_exptl_absorpt_correction_T_min 1.00000
_exptl_absorpt_process_details
; GSAS Absorption/surface roughness correction: function number 0
No correction is applied.
;
_exptl_crystal_density_diffrn 1.558
_exptl_crystal_F_000 656.0
_pd_block_id 2007-03-08T09:48|RIETVELD_ANGLES_F10_|Burley|Stoe_Stadi-P,_Cambridge_Chemis
_pd_calc_method 'Rietveld Refinement'
_pd_char_colour white
_pd_instr_location ' ?'
_pd_meas_2theta_range_inc 0.01
_pd_meas_2theta_range_max 59.99
_pd_meas_2theta_range_min 2.0
_pd_meas_scan_method step
_pd_phase_name 'P 21'
_pd_proc_2theta_range_inc 0.01
_pd_proc_2theta_range_max 59.98758
_pd_proc_2theta_range_min 1.99758
_pd_proc_info_datetime 2007-03-08T09:48:24
_pd_proc_info_excluded_regions ' ?'
_pd_proc_ls_background_function
; GSAS Background function number 1 with 10 terms.
Shifted Chebyshev function of 1st kind
1: 333.990 2: -120.368 3: -45.2306 4: 4.17554
5: 47.2464 6: -18.2809 7: -7.04790 8: -0.677797
9: 15.9075 10: -6.26153
;
_pd_proc_ls_peak_cutoff 0.00100
_pd_proc_ls_pref_orient_corr
; March-Dollase
AXIS 1 Ratio= 1.001184 h= 1.000 k= 0.000 l= 1.000
Prefered orientation correction range: Min= 0.96528, Max= 1.01782
;
_pd_proc_ls_profile_function
;
CW Profile function number 3 with 19 terms
Pseudovoigt profile coefficients as parameterized in
P. Thompson, D.E. Cox & J.B. Hastings (1987). J. Appl. Cryst.,20,79-83.
Asymmetry correction of L.W. Finger, D.E. Cox & A. P. Jephcoat (1994).
J. Appl. Cryst.,27,892-900.
Peak tails are ignored where the intensity is below 0.0010 times the peak
Aniso. broadening axis 0.0 0.0 1.0
;
_pd_proc_ls_prof_R_factor 0.0457
_pd_proc_ls_prof_wR_expected 0.0449
_pd_proc_ls_prof_wR_factor 0.0583
_refine_ls_goodness_of_fit_all 1.38
_refine_ls_hydrogen_treatment mixed
_refine_ls_matrix_type full
_refine_ls_number_parameters 206
_refine_ls_number_restraints 224
_refine_ls_R_Fsqd_factor 0.04287
_refine_ls_shift/su_max 0.05
_refine_ls_shift/su_mean 0.00
_reflns_d_resolution_high 1.790
_reflns_d_resolution_low 15.033
_reflns_limit_h_max 11
_reflns_limit_h_min 0
_reflns_limit_k_max 4
_reflns_limit_k_min 0
_reflns_limit_l_max 10
_reflns_limit_l_min -11
_reflns_number_total 300
_cod_data_source_file b717532a.txt
_cod_data_source_block theophylline-Dmalic_acid_(1/1)
_cod_depositor_comments
;
The following automatic conversions were performed:
'_geom_bond_publ_flag' value 'N' changed to 'n' according to
'/home/saulius/struct/CIF-dictionaries/cif_core.dic' dictionary named
'cif_core.dic' version 2.4.1 from 2010-06-29 (170
times).

'_geom_angle_publ_flag' value 'N' changed to 'n' according to
'/home/saulius/struct/CIF-dictionaries/cif_core.dic' dictionary named
'cif_core.dic' version 2.4.1 from 2010-06-29 (116 times).

Automatic conversion script
Id: cif_fix_enum 1527 2010-12-29 10:47:43Z saulius 
;
_cod_original_sg_symbol_H-M 'P 21'
_cod_database_code 7103035

loop_
_symmetry_equiv_pos_site_id
_symmetry_equiv_pos_as_xyz
1 +x,+y,+z
2 -x,+y+1/2,-z

loop_
_atom_site_type_symbol
_atom_site_label
_atom_site_fract_x
_atom_site_fract_y
_atom_site_fract_z
_atom_site_occupancy
_atom_site_thermal_displace_type
_atom_site_U_iso_or_equiv
_atom_site_symmetry_multiplicity
N N7 0.5369(10) 0.2488(21) 0.2021(11) 1.0 Uiso 0.1298(23) 2
C C15 0.5237(9) 0.3441(21) 0.2844(10) 1.0 Uiso 0.1298(23) 2
N N8 0.4640(11) 0.2464(25) 0.3200(12) 1.0 Uiso 0.1298(23) 2
C C16 0.4221(9) 0.0529(25) 0.2782(11) 1.0 Uiso 0.1298(23) 2
C C13 0.4358(11) -0.0314(24) 0.1988(11) 1.0 Uiso 0.1298(23) 2
C C14 0.4974(10) 0.0525(24) 0.1550(11) 1.0 Uiso 0.1298(23) 2
N N6 0.3829(10) -0.2183(23) 0.1767(10) 1.0 Uiso 0.1298(23) 2
C C12 0.3461(10) -0.2372(27) 0.2463(12) 1.0 Uiso 0.1298(23) 2
N N5 0.3659(10) -0.0724(28) 0.3082(12) 1.0 Uiso 0.1298(23) 2
C C17 0.5972(11) 0.3708(24) 0.1598(11) 1.0 Uiso 0.1298(23) 2
O O9 0.5554(11) 0.5235(23) 0.3121(14) 1.0 Uiso 0.1298(23) 2
C C18 0.4501(12) 0.334(4) 0.4077(11) 1.0 Uiso 0.1298(23) 2
O O8 0.5189(11) -0.02982 0.0901(10) 1.0 Uiso 0.1298(23) 2
H H1n 0.3791(21) -0.318(5) 0.1274(23) 1.0 Uiso 0.1298(23) 2
H H12a 0.3058(18) -0.348(4) 0.2475(23) 1.0 Uiso 0.1298(23) 2
H H17a 0.576(5) 0.519(8) 0.146(17) 1.0 Uiso 0.1298(23) 2
H H17b 0.6564(34) 0.372(32) 0.205(7) 1.0 Uiso 0.1298(23) 2
H H17c 0.598(10) 0.300(25) 0.101(9) 1.0 Uiso 0.1298(23) 2
H H18a 0.3877(19) 0.360(30) 0.396(5) 1.0 Uiso 0.1298(23) 2
H H18b 0.471(10) 0.231(17) 0.459(5) 1.0 Uiso 0.1298(23) 2
H H18c 0.482(8) 0.471(14) 0.425(11) 1.0 Uiso 0.1298(23) 2
O O11 0.3529(7) -0.4895(23) 0.6001(14) 1.0 Uiso 0.1298(23) 2
O O10 0.28321(29) -0.7873(14) 0.6327(11) 1.0 Uiso 0.1298(23) 2
O O13 0.3066(7) -0.08553 0.4532(5) 1.0 Uiso 0.1298(23) 2
O O14 0.2296(11) -0.3778(27) 0.3840(10) 1.0 Uiso 0.1298(23) 2
O O12 0.1237(5) -0.5906(21) 0.5039(6) 1.0 Uiso 0.1298(23) 2
C C19 0.2862(7) -0.5897(16) 0.5972(13) 1.0 Uiso 0.1298(23) 2
C C20 0.1990(6) -0.4604(21) 0.5700(6) 1.0 Uiso 0.1298(23) 2
C C21 0.2101(7) -0.2346(18) 0.5277(9) 1.0 Uiso 0.1298(23) 2
C C22 0.2566(8) -0.2544(14) 0.4531(7) 1.0 Uiso 0.1298(23) 2
H H4o 0.3352 -0.846 0.65 1.0 Uiso 0.1298(23) 2
H H28a 0.1892(11) -0.4265(31) 0.6277(8) 1.0 Uiso 0.1298(23) 2
H H5o 0.0801 -0.5953 0.5276 1.0 Uiso 0.1298(23) 2
H H21a 0.2474(12) -0.1336(22) 0.5747(12) 1.0 Uiso 0.1298(23) 2
H H21b 0.1502(8) -0.1819(30) 0.4956(16) 1.0 Uiso 0.1298(23) 2
H H6o 0.3211 -0.079 0.4011 1.0 Uiso 0.1298(23) 2
N N3 -0.0247(5) 0.6852(11) 0.2880(5) 1.0 Uiso 0.1298(23) 2
C C4 -0.0176(9) 0.6174(19) 0.1998(8) 1.0 Uiso 0.1298(23) 2
N N4 0.0402(10) 0.7345(23) 0.1677(10) 1.0 Uiso 0.1298(23) 2
C C5 0.0806(8) 0.9196(23) 0.2174(9) 1.0 Uiso 0.1298(23) 2
C C2 0.0576(9) 0.9995(21) 0.2928(9) 1.0 Uiso 0.1298(23) 2
C C3 0.0072(9) 0.8924(22) 0.3376(11) 1.0 Uiso 0.1298(23) 2
N N2 0.1121(10) 1.1818(22) 0.3237(11) 1.0 Uiso 0.1298(23) 2
C C1 0.1546(10) 1.2092(26) 0.2595(11) 1.0 Uiso 0.1298(23) 2
N N1 0.1287(11) 1.0689(27) 0.1873(11) 1.0 Uiso 0.1298(23) 2
C C6 -0.07388(18) 0.5354(5) 0.33344(21) 1.0 Uiso 0.1298(23) 2
O O2 -0.0477(11) 0.4391(24) 0.1666(13) 1.0 Uiso 0.1298(23) 2
C C7 0.0584(12) 0.666(4) 0.0795(10) 1.0 Uiso 0.1298(23) 2
O O1 -0.0023(13) 0.93278 0.4017(13) 1.0 Uiso 0.1298(23) 2
H H2n 0.1160(17) 1.270(5) 0.3766(18) 1.0 Uiso 0.1298(23) 2
H H1a 0.1895(21) 1.332(4) 0.2588(23) 1.0 Uiso 0.1298(23) 2
H H6a -0.13075 0.59817 0.32783 1.0 Uiso 0.1298(23) 2
H H6b -0.04082 0.51574 0.40044 1.0 Uiso 0.1298(23) 2
H H6c -0.08174 0.39557 0.30098 1.0 Uiso 0.1298(23) 2
H H7a 0.116(6) 0.717(28) 0.082(9) 1.0 Uiso 0.1298(23) 2
H H7b 0.014(8) 0.729(30) 0.0246(24) 1.0 Uiso 0.1298(23) 2
H H7c 0.056(11) 0.509(4) 0.075(11) 1.0 Uiso 0.1298(23) 2
O O4 -0.2811(11) 0.9127(29) -0.1370(11) 1.0 Uiso 0.1298(23) 2
O O3 -0.2191(10) 0.6141(14) -0.0560(11) 1.0 Uiso 0.1298(23) 2
O O6 -0.1500(8) 1.0770(20) 0.0851(9) 1.0 Uiso 0.1298(23) 2
O O7 -0.1997(9) 1.12099 0.2074(8) 1.0 Uiso 0.1298(23) 2
O O5 -0.3640(8) 1.0139(14) -0.0108(10) 1.0 Uiso 0.1298(23) 2
C C8 -0.2642(7) 0.7967(17) -0.0666(7) 1.0 Uiso 0.1298(23) 2
C C9 -0.3140(5) 0.8187(12) 0.0059(6) 1.0 Uiso 0.1298(23) 2
C C10 -0.2477(8) 0.8048(17) 0.1083(6) 1.0 Uiso 0.1298(23) 2
C C11 -0.1996(8) 1.0199(20) 0.1358(9) 1.0 Uiso 0.1298(23) 2
H H1o -0.187 0.599 -0.092 1.0 Uiso 0.1298(23) 2
H H9a -0.3491(6) 0.6935(16) -0.0004(9) 1.0 Uiso 0.1298(23) 2
H H2o -0.401 0.996 0.02 1.0 Uiso 0.1298(23) 2
H H10a -0.2049(11) 0.6890(21) 0.1110(12) 1.0 Uiso 0.1298(23) 2
H H10b -0.2795(13) 0.7715(29) 0.1531(8) 1.0 Uiso 0.1298(23) 2
H H3o -0.114 1.18 0.111 1.0 Uiso 0.1298(23) 2

loop_
_atom_type_symbol
_atom_type_number_in_cell
_atom_type_scat_dispersion_real
_atom_type_scat_dispersion_imag
_atom_type_scat_Cromer_Mann_a1
_atom_type_scat_Cromer_Mann_a2
_atom_type_scat_Cromer_Mann_a3
_atom_type_scat_Cromer_Mann_a4
_atom_type_scat_Cromer_Mann_b1
_atom_type_scat_Cromer_Mann_b2
_atom_type_scat_Cromer_Mann_b3
_atom_type_scat_Cromer_Mann_b4
_atom_type_scat_Cromer_Mann_c
_atom_type_scat_source
N 16.0 0.000 0.000 12.2126 0.00570 3.13220 9.89330 2.01250 28.9975 1.16630 0.58260 -11.529 International_Tables_Vol_C
C 44.0 0.000 0.000 2.31000 20.8439 1.02000 10.2075 1.58860 0.56870 0.86500 51.6512 0.21560 International_Tables_Vol_C
O 28.0 0.000 0.000 3.04850 13.2771 2.28680 5.70110 1.54630 0.32390 0.86700 32.9089 0.25080 International_Tables_Vol_C
H 56.0 0.000 0.000 0.49300 10.5109 0.32291 26.1257 0.14019 3.14236 0.04081 57.7997 0.00304 International_Tables_Vol_C

loop_
_geom_angle_atom_site_label_1
_geom_angle_atom_site_label_2
_geom_angle_atom_site_label_3
_geom_angle
_geom_angle_site_symmetry_1
_geom_angle_site_symmetry_2
_geom_angle_site_symmetry_3
_geom_angle_publ_flag
C15 N7 C14 126.6(5) 1_555 . 1_555 n
C15 N7 C17 116.1(4) 1_555 . 1_555 n
C14 N7 C17 117.3(6) 1_555 . 1_555 n
N7 C15 N8 117.5(4) 1_555 . 1_555 n
N7 C15 O9 119.7(7) 1_555 . 1_555 n
N8 C15 O9 122.0(5) 1_555 . 1_555 n
C15 N8 C16 119.6(5) 1_555 . 1_555 n
C15 N8 C18 119.6(4) 1_555 . 1_555 n
C16 N8 C18 120.5(6) 1_555 . 1_555 n
N8 C16 C13 121.0(5) 1_555 . 1_555 n
N8 C16 N5 127.3(6) 1_555 . 1_555 n
C13 C16 N5 111.8(4) 1_555 . 1_555 n
C16 C13 C14 125.1(4) 1_555 . 1_555 n
C16 C13 N6 105.1(4) 1_555 . 1_555 n
C14 C13 N6 129.7(5) 1_555 . 1_555 n
N7 C14 C13 110.0(5) 1_555 . 1_555 n
N7 C14 O8 122.4(5) 1_555 . 1_555 n
C13 C14 O8 127.6(4) 1_555 . 1_555 n
C13 N6 C12 105.8(5) 1_555 . 1_555 n
C13 N6 H1n 126.9(7) 1_555 . 1_555 n
C12 N6 H1n 127.0(9) 1_555 . 1_555 n
N6 C12 N5 113.2(5) 1_555 . 1_555 n
N6 C12 H12a 123.3(9) 1_555 . 1_555 n
N5 C12 H12a 123.2(8) 1_555 . 1_555 n
C16 N5 C12 104.0(4) 1_555 . 1_555 n
N7 C17 H17a 109(5) 1_555 . 1_555 n
N7 C17 H17b 109.4(7) 1_555 . 1_555 n
N7 C17 H17c 109.6(21) 1_555 . 1_555 n
H17a C17 H17b 109.4(26) 1_555 . 1_555 n
H17a C17 H17c 109.5(14) 1_555 . 1_555 n
H17b C17 H17c 109.5(17) 1_555 . 1_555 n
N8 C18 H18a 109.5(5) 1_555 . 1_555 n
N8 C18 H18b 109.5(24) 1_555 . 1_555 n
N8 C18 H18c 109(4) 1_555 . 1_555 n
H18a C18 H18b 109.5(17) 1_555 . 1_555 n
H18a C18 H18c 109.4(25) 1_555 . 1_555 n
H18b C18 H18c 109.4(7) 1_555 . 1_555 n
C19 O10 H4o 110.1(6) 1_555 . 1_555 n
C22 O13 H6o 111.6(5) 1_555 . 1_555 n
C20 O12 H5o 109.3(5) 1_555 . 1_555 n
O11 C19 O10 126.0(6) 1_555 . 1_555 n
O11 C19 C20 117.3(4) 1_555 . 1_555 n
O10 C19 C20 115.4(11) 1_555 . 1_555 n
O12 C20 C19 111.4(4) 1_555 . 1_555 n
O12 C20 C21 112.4(4) 1_555 . 1_555 n
O12 C20 H28a 112.0(4) 1_555 . 1_555 n
C19 C20 C21 110.7(4) 1_555 . 1_555 n
C19 C20 H28a 106.0(4) 1_555 . 1_555 n
C21 C20 H28a 104.0(4) 1_555 . 1_555 n
C20 C21 C22 111.5(4) 1_555 . 1_555 n
C20 C21 H21a 113.7(4) 1_555 . 1_555 n
C20 C21 H21b 105.6(4) 1_555 . 1_555 n
C22 C21 H21a 103.7(4) 1_555 . 1_555 n
C22 C21 H21b 107.7(5) 1_555 . 1_555 n
H21a C21 H21b 114.6(4) 1_555 . 1_555 n
O13 C22 O14 122.7(6) 1_555 . 1_555 n
O13 C22 C21 112.1(4) 1_555 . 1_555 n
O14 C22 C21 121.7(4) 1_555 . 1_555 n
C4 N3 C3 126.7(4) 1_555 . 1_555 n
C4 N3 C6 116.28(32) 1_555 . 1_555 n
C3 N3 C6 117.0(4) 1_555 . 1_555 n
N3 C4 N4 115.4(4) 1_555 . 1_555 n
N3 C4 O2 119.6(7) 1_555 . 1_555 n
N4 C4 O2 123.3(4) 1_555 . 1_555 n
C4 N4 C5 119.7(5) 1_555 . 1_555 n
C4 N4 C7 120.0(4) 1_555 . 1_555 n
C5 N4 C7 120.3(5) 1_555 . 1_555 n
N4 C5 C2 121.3(4) 1_555 . 1_555 n
N4 C5 N1 126.3(7) 1_555 . 1_555 n
C2 C5 N1 110.6(4) 1_555 . 1_555 n
C5 C2 C3 125.2(4) 1_555 . 1_555 n
C5 C2 N2 104.46(33) 1_555 . 1_555 n
C3 C2 N2 128.9(6) 1_555 . 1_555 n
N3 C3 C2 109.8(4) 1_555 . 1_555 n
N3 C3 O1 122.1(6) 1_555 . 1_555 n
C2 C3 O1 127.6(4) 1_555 . 1_555 n
C2 N2 C1 105.8(4) 1_555 . 1_555 n
C2 N2 H2n 127.1(7) 1_555 . 1_555 n
C1 N2 H2n 127.1(7) 1_555 . 1_555 n
N2 C1 N1 112.8(4) 1_555 . 1_555 n
N2 C1 H1a 123.0(6) 1_555 . 1_555 n
N1 C1 H1a 123.0(10) 1_555 . 1_555 n
C5 N1 C1 103.7(5) 1_555 . 1_555 n
N3 C6 H6a 109.37(34) 1_555 . 1_555 n
N3 C6 H6b 109.9(4) 1_555 . 1_555 n
N3 C6 H6c 108.87(29) 1_555 . 1_555 n
H6a C6 H6b 109.21(29) 1_555 . 1_555 n
H6a C6 H6c 109.82(26) 1_555 . 1_555 n
H6b C6 H6c 109.69(29) 1_555 . 1_555 n
N4 C7 H7a 109.3(19) 1_555 . 1_555 n
N4 C7 H7b 109.3(16) 1_555 . 1_555 n
N4 C7 H7c 109(4) 1_555 . 1_555 n
H7a C7 H7b 109.6(21) 1_555 . 1_555 n
H7a C7 H7c 109.6(23) 1_555 . 1_555 n
H7b C7 H7c 109.6(7) 1_555 . 1_555 n
C8 O3 H1o 115.7(5) 1_555 . 1_555 n
C11 O6 H3o 112.8(6) 1_555 . 1_555 n
C9 O5 H2o 104.2(4) 1_555 . 1_555 n
O4 C8 O3 124.3(7) 1_555 . 1_555 n
O4 C8 C9 121.6(4) 1_555 . 1_555 n
O3 C8 C9 112.3(4) 1_555 . 1_555 n
O5 C9 C8 110.1(4) 1_555 . 1_555 n
O5 C9 C10 112.9(4) 1_555 . 1_555 n
O5 C9 H9a 112.8(4) 1_555 . 1_555 n
C8 C9 C10 109.4(4) 1_555 . 1_555 n
C8 C9 H9a 106.7(4) 1_555 . 1_555 n
C10 C9 H9a 104.7(4) 1_555 . 1_555 n
C9 C10 C11 110.2(4) 1_555 . 1_555 n
C9 C10 H10a 109.4(4) 1_555 . 1_555 n
C9 C10 H10b 109.3(4) 1_555 . 1_555 n
C11 C10 H10a 109.4(4) 1_555 . 1_555 n
C11 C10 H10b 109.3(4) 1_555 . 1_555 n
H10a C10 H10b 109.3(4) 1_555 . 1_555 n
O6 C11 O7 122.0(4) 1_555 . 1_555 n
O6 C11 C10 115.53(35) 1_555 . 1_555 n
O7 C11 C10 122.0(5) 1_555 . 1_555 n

loop_
_geom_bond_atom_site_label_1
_geom_bond_atom_site_label_2
_geom_bond_distance
_geom_bond_site_symmetry_1
_geom_bond_site_symmetry_2
_geom_bond_publ_flag
N7 C15 1.412(4) . 1_555 n
N7 C14 1.420(4) . 1_555 n
N7 C17 1.492(4) . 1_555 n
C15 N7 1.412(4) . 1_555 n
C15 N8 1.355(4) . 1_555 n
C15 O9 1.216(4) . 1_555 n
N8 C15 1.355(4) . 1_555 n
N8 C16 1.393(4) . 1_555 n
N8 C18 1.473(4) . 1_555 n
C16 N8 1.393(4) . 1_555 n
C16 C13 1.351(4) . 1_555 n
C16 N5 1.349(4) . 1_555 n
C13 C16 1.351(4) . 1_555 n
C13 C14 1.423(4) . 1_555 n
C13 N6 1.388(4) . 1_555 n
C14 N7 1.420(4) . 1_555 n
C14 C13 1.423(4) . 1_555 n
C14 O8 1.216(4) . 1_555 n
N6 C13 1.388(4) . 1_555 n
N6 C12 1.332(4) . 1_555 n
N6 H1n 0.930(4) . 1_555 n
C12 N6 1.332(4) . 1_555 n
C12 N5 1.320(4) . 1_555 n
C12 H12a 0.930(4) . 1_555 n
N5 C16 1.349(4) . 1_555 n
N5 C12 1.320(4) . 1_555 n
C17 N7 1.492(4) . 1_555 n
C17 H17a 0.960(4) . 1_555 n
C17 H17b 0.960(4) . 1_555 n
C17 H17c 0.960(4) . 1_555 n
O9 C15 1.216(4) . 1_555 n
C18 N8 1.473(4) . 1_555 n
C18 H18a 0.960(4) . 1_555 n
C18 H18b 0.961(4) . 1_555 n
C18 H18c 0.961(4) . 1_555 n
O8 C14 1.216(4) . 1_555 n
H1n N6 0.930(4) . 1_555 n
H12a C12 0.930(4) . 1_555 n
H17a C17 0.960(4) . 1_555 n
H17a H17b 1.568(26) . 1_555 n
H17a H17c 1.568(14) . 1_555 n
H17b C17 0.960(4) . 1_555 n
H17b H17a 1.568(26) . 1_555 n
H17b H17c 1.568(17) . 1_555 n
H17c C17 0.960(4) . 1_555 n
H17c H17a 1.568(14) . 1_555 n
H17c H17b 1.568(17) . 1_555 n
H18a C18 0.960(4) . 1_555 n
H18a H18b 1.568(17) . 1_555 n
H18a H18c 1.568(25) . 1_555 n
H18b C18 0.961(4) . 1_555 n
H18b H18a 1.568(17) . 1_555 n
H18b H18c 1.568(9) . 1_555 n
H18c C18 0.961(4) . 1_555 n
H18c H18a 1.568(25) . 1_555 n
H18c H18b 1.568(9) . 1_555 n
O11 C19 1.209(4) . 1_555 n
O10 C19 1.316(4) . 1_555 n
O10 H4o 0.859(4) . 1_555 n
O13 C22 1.296(4) . 1_555 n
O13 H6o 0.866(4) . 1_555 n
O14 C22 1.222(4) . 1_555 n
O12 C20 1.500(10) . 1_555 n
O12 H5o 0.868(4) . 1_555 n
C19 O11 1.209(4) . 1_555 n
C19 O10 1.316(4) . 1_555 n
C19 C20 1.530(4) . 1_555 n
C20 O12 1.500(10) . 1_555 n
C20 C19 1.530(4) . 1_555 n
C20 C21 1.539(4) . 1_555 n
C20 H28a 0.930(4) . 1_555 n
C21 C20 1.539(4) . 1_555 n
C21 C22 1.507(4) . 1_555 n
C21 H21a 0.970(4) . 1_555 n
C21 H21b 0.970(4) . 1_555 n
C22 O13 1.296(4) . 1_555 n
C22 O14 1.222(4) . 1_555 n
C22 C21 1.507(4) . 1_555 n
H4o O10 0.859(4) . 1_555 n
H28a C20 0.930(4) . 1_555 n
H5o O12 0.868(4) . 1_555 n
H21a C21 0.970(4) . 1_555 n
H21b C21 0.970(4) . 1_555 n
H6o O13 0.866(4) . 1_555 n
N3 C4 1.396(4) . 1_555 n
N3 C3 1.462(10) . 1_555 n
N3 C6 1.487(4) . 1_555 n
C4 N3 1.396(4) . 1_555 n
C4 N4 1.357(4) . 1_555 n
C4 O2 1.221(4) . 1_555 n
N4 C4 1.357(4) . 1_555 n
N4 C5 1.382(4) . 1_555 n
N4 C7 1.471(4) . 1_555 n
C5 N4 1.382(4) . 1_555 n
C5 C2 1.359(4) . 1_555 n
C5 N1 1.347(4) . 1_555 n
C2 C5 1.359(4) . 1_555 n
C2 C3 1.351(12) . 1_555 n
C2 N2 1.389(4) . 1_555 n
C3 N3 1.462(10) . 1_555 n
C3 C2 1.351(12) . 1_555 n
C3 O1 1.027(22) . 1_555 n
N2 C2 1.389(4) . 1_555 n
N2 C1 1.332(4) . 1_555 n
N2 H2n 0.930(4) . 1_555 n
C1 N2 1.332(4) . 1_555 n
C1 N1 1.319(4) . 1_555 n
C1 H1a 0.930(4) . 1_555 n
N1 C5 1.347(4) . 1_555 n
N1 C1 1.319(4) . 1_555 n
C6 N3 1.487(4) . 1_555 n
C6 H6a 0.9583(27) . 1_555 n
C6 H6b 0.9618(29) . 1_555 n
C6 H6c 0.9628(28) . 1_555 n
O2 C4 1.221(4) . 1_555 n
C7 N4 1.471(4) . 1_555 n
C7 H7a 0.960(4) . 1_555 n
C7 H7b 0.961(4) . 1_555 n
C7 H7c 0.961(4) . 1_555 n
O1 C3 1.027(22) . 1_555 n
H2n N2 0.930(4) . 1_555 n
H1a C1 0.930(4) . 1_555 n
H6a C6 0.9583(27) . 1_555 n
H6a H6b 1.56523(6) . 1_555 n
H6a H6c 1.57195(5) . 1_555 n
H6b C6 0.9618(29) . 1_555 n
H6b H6a 1.56523(6) . 1_555 n
H6b H6c 1.57356(8) . 1_555 n
H6c C6 0.9628(28) . 1_555 n
H6c H6a 1.57195(5) . 1_555 n
H6c H6b 1.57356(8) . 1_555 n
H7a C7 0.960(4) . 1_555 n
H7a H7b 1.570(20) . 1_555 n
H7a H7c 1.570(23) . 1_555 n
H7b C7 0.961(4) . 1_555 n
H7b H7a 1.570(20) . 1_555 n
H7b H7c 1.570(8) . 1_555 n
H7c C7 0.961(4) . 1_555 n
H7c H7a 1.570(23) . 1_555 n
H7c H7b 1.570(8) . 1_555 n
O4 C8 1.207(4) . 1_555 n
O3 C8 1.303(4) . 1_555 n
O3 H1o 0.847(4) . 1_555 n
O6 C11 1.289(4) . 1_555 n
O6 H3o 0.851(4) . 1_555 n
O7 C11 1.217(4) . 1_555 n
O5 C9 1.405(4) . 1_555 n
O5 H2o 0.853(4) . 1_555 n
C8 O4 1.207(4) . 1_555 n
C8 O3 1.303(4) . 1_555 n
C8 C9 1.518(4) . 1_555 n
C9 O5 1.405(4) . 1_555 n
C9 C8 1.518(4) . 1_555 n
C9 C10 1.536(4) . 1_555 n
C9 H9a 0.930(4) . 1_555 n
C10 C9 1.536(4) . 1_555 n
C10 C11 1.503(4) . 1_555 n
C10 H10a 0.970(4) . 1_555 n
C10 H10b 0.969(4) . 1_555 n
C11 O6 1.289(4) . 1_555 n
C11 O7 1.217(4) . 1_555 n
C11 C10 1.503(4) . 1_555 n
H1o O3 0.847(4) . 1_555 n
H9a C9 0.930(4) . 1_555 n
H2o O5 0.853(4) . 1_555 n
H10a C10 0.970(4) . 1_555 n
H10a H10b 1.581(7) . 1_555 n
H10b C10 0.969(4) . 1_555 n
H10b H10a 1.581(7) . 1_555 n
H3o O6 0.851(4) . 1_555 n
